data_4342872
loop_
_publ_author_name
'Zhang, Kun'
'Zhang, Lei'
'Zhang, Song'
'Hu, Yong'
'Zheng, Youxuan'
'Huang, Wei'

_publ_section_title
;
 Construction of Identical [2 + 2] Schiff-Base Macrocyclic Ligands by
 Ln(III) and Zn(II) Template Ions Including Efficient Yb(III)
 Near-Infrared Sensitizers.
;
_journal_issue 11
_journal_name_full 'Inorganic chemistry'
_journal_page_first 5295
_journal_page_last 5300
_journal_paper_doi 10.1021/acs.inorgchem.5b00283
_journal_volume 54
_journal_year 2015
_chemical_formula_moiety 'C62 H56 Cl4 N6 O8 Zn2, 2(N O3)'
_chemical_formula_sum 'C62 H56 Cl4 N8 O14 Zn2'
_chemical_formula_weight 1409.69
_chemical_name_systematic
; 
 ? 
;
_space_group_IT_number 2
_symmetry_cell_setting triclinic
_symmetry_space_group_name_Hall '-P 1'
_symmetry_space_group_name_H-M 'P -1'
_atom_sites_solution_hydrogens geom
_atom_sites_solution_primary direct
_atom_sites_solution_secondary difmap
_audit_creation_method SHELXL-97
_cell_angle_alpha 67.948(7)
_cell_angle_beta 78.837(7)
_cell_angle_gamma 76.295(6)
_cell_formula_units_Z 2
_cell_length_a 13.254(5)
_cell_length_b 14.856(6)
_cell_length_c 16.855(7)
_cell_measurement_reflns_used 1896
_cell_measurement_temperature 291(2)
_cell_measurement_theta_max 19.870
_cell_measurement_theta_min 2.380
_cell_volume 2968(2)
_computing_cell_refinement SMART
_computing_data_collection 'SMART (BRUKER 2000)'
_computing_data_reduction 'SAINT (BRUKER 2000)'
_computing_molecular_graphics SHELXTL
_computing_publication_material SHELXTL
_computing_structure_refinement SHELXTL
_computing_structure_solution 'SHELXTL (BRUKER 2000)'
_diffrn_ambient_temperature 291(2)
_diffrn_measured_fraction_theta_full 0.992
_diffrn_measured_fraction_theta_max 0.992
_diffrn_measurement_device_type 'Bruker CCD area detector'
_diffrn_measurement_method '\f and \w scans'
_diffrn_radiation_monochromator graphite
_diffrn_radiation_source 'sealed tube'
_diffrn_radiation_type MoK\a
_diffrn_radiation_wavelength 0.71073
_diffrn_reflns_av_R_equivalents 0.0889
_diffrn_reflns_av_sigmaI/netI 0.1467
_diffrn_reflns_limit_h_max 15
_diffrn_reflns_limit_h_min -15
_diffrn_reflns_limit_k_max 17
_diffrn_reflns_limit_k_min -17
_diffrn_reflns_limit_l_max 20
_diffrn_reflns_limit_l_min -18
_diffrn_reflns_number 22195
_diffrn_reflns_theta_full 25.00
_diffrn_reflns_theta_max 25.00
_diffrn_reflns_theta_min 1.31
_diffrn_standards_decay_% 0
_diffrn_standards_interval_count 0
_diffrn_standards_interval_time 0
_diffrn_standards_number 0
_exptl_absorpt_coefficient_mu 1.064
_exptl_absorpt_correction_T_max 0.9011
_exptl_absorpt_correction_T_min 0.9011
_exptl_absorpt_correction_type multi-scan
_exptl_absorpt_process_details 'SADABS, Bruker(2000)'
_exptl_crystal_colour 'orange yellow'
_exptl_crystal_density_diffrn 1.577
_exptl_crystal_density_method 'not measured'
_exptl_crystal_description block
_exptl_crystal_F_000 1448
_exptl_crystal_size_max 0.19
_exptl_crystal_size_mid 0.15
_exptl_crystal_size_min 0.12
_refine_diff_density_max 1.118
_refine_diff_density_min -0.759
_refine_diff_density_rms 0.086
_refine_ls_extinction_method none
_refine_ls_goodness_of_fit_ref 1.000
_refine_ls_hydrogen_treatment constr
_refine_ls_matrix_type full
_refine_ls_number_parameters 833
_refine_ls_number_reflns 10357
_refine_ls_number_restraints 18
_refine_ls_restrained_S_all 1.006
_refine_ls_R_factor_all 0.1549
_refine_ls_R_factor_gt 0.0657
_refine_ls_shift/su_max 0.001
_refine_ls_shift/su_mean 0.000
_refine_ls_structure_factor_coef Fsqd
_refine_ls_weighting_details 'calc w=1/[\s^2^(Fo^2^)+(0.0313P)^2^+1.8990P] where P=(Fo^2^+2Fc^2^)/3'
_refine_ls_weighting_scheme calc
_refine_ls_wR_factor_gt 0.1152
_refine_ls_wR_factor_ref 0.1347
_reflns_number_gt 5223
_reflns_number_total 10357
_reflns_threshold_expression >2sigma(I)
_cod_data_source_file ic5b00283_si_002.cif
_cod_data_source_block 5
_cod_depositor_comments 'Adding full bibliography for 4342868--4342873.cif.'
_cod_database_code 4342872

loop_
_symmetry_equiv_pos_as_xyz
'x, y, z'
'-x, -y, -z'

loop_
_atom_site_label
_atom_site_type_symbol
_atom_site_fract_x
_atom_site_fract_y
_atom_site_fract_z
_atom_site_U_iso_or_equiv
_atom_site_adp_type
_atom_site_occupancy
_atom_site_symmetry_multiplicity
_atom_site_calc_flag
_atom_site_refinement_flags
Zn1 Zn 0.58947(5) 0.64693(5) 0.16407(5) 0.0366(2) Uani 1 1 d .
Zn2 Zn 0.90762(5) 0.55055(5) 0.19475(5) 0.0434(2) Uani 1 1 d .
C1 C 0.6252(4) 0.5301(4) 0.3479(4) 0.0342(14) Uani 1 1 d .
C2 C 0.6293(4) 0.5300(4) 0.4303(4) 0.0356(14) Uani 1 1 d .
C3 C 0.6449(4) 0.4425(4) 0.4984(4) 0.0406(16) Uani 1 1 d .
H3 H 0.6458 0.4429 0.5533 0.049 Uiso 1 1 calc R
C4 C 0.6595(4) 0.3535(4) 0.4843(4) 0.0449(16) Uani 1 1 d .
C5 C 0.6557(4) 0.3522(4) 0.4061(4) 0.0459(16) Uani 1 1 d .
H5 H 0.6651 0.2917 0.3986 0.055 Uiso 1 1 calc R
C6 C 0.6381(4) 0.4392(4) 0.3352(4) 0.0381(15) Uani 1 1 d .
C7 C 0.6118(4) 0.6265(4) 0.4431(4) 0.0384(15) Uani 1 1 d .
H7A H 0.6188 0.6149 0.5025 0.046 Uiso 1 1 calc R
H7B H 0.5410 0.6605 0.4324 0.046 Uiso 1 1 calc R
C8 C 0.7888(4) 0.6747(4) 0.4206(4) 0.0432(16) Uani 1 1 d .
H8A H 0.8352 0.7158 0.3782 0.052 Uiso 1 1 calc R
H8B H 0.7747 0.6937 0.4713 0.052 Uiso 1 1 calc R
C9 C 0.8410(4) 0.5694(4) 0.4440(4) 0.0318(14) Uani 1 1 d .
C10 C 0.8690(4) 0.5271(4) 0.3796(4) 0.0334(14) Uani 1 1 d .
C11 C 0.9086(4) 0.4238(4) 0.4055(4) 0.0387(15) Uani 1 1 d .
C12 C 0.9252(4) 0.3715(4) 0.4911(4) 0.0424(16) Uani 1 1 d .
H12 H 0.9524 0.3043 0.5079 0.051 Uiso 1 1 calc R
C13 C 0.9027(4) 0.4161(4) 0.5501(4) 0.0378(15) Uani 1 1 d .
C14 C 0.8601(4) 0.5156(4) 0.5267(4) 0.0355(14) Uani 1 1 d .
H14 H 0.8445 0.5461 0.5678 0.043 Uiso 1 1 calc R
C15 C 0.9212(4) 0.3680(5) 0.3495(4) 0.0448(16) Uani 1 1 d .
H15 H 0.9428 0.3000 0.3732 0.054 Uiso 1 1 calc R
C16 C 0.9005(4) 0.3427(5) 0.2239(5) 0.0462(17) Uani 1 1 d .
C17 C 0.8889(4) 0.3896(5) 0.1373(5) 0.0473(17) Uani 1 1 d .
C18 C 0.8826(5) 0.3342(6) 0.0879(5) 0.061(2) Uani 1 1 d .
H18 H 0.8761 0.3653 0.0294 0.073 Uiso 1 1 calc R
C19 C 0.8857(6) 0.2351(6) 0.1246(6) 0.072(2) Uani 1 1 d .
H19 H 0.8817 0.1988 0.0911 0.086 Uiso 1 1 calc R
C20 C 0.8947(6) 0.1892(6) 0.2097(7) 0.085(3) Uani 1 1 d .
H20 H 0.8974 0.1213 0.2340 0.102 Uiso 1 1 calc R
C21 C 0.9000(5) 0.2418(6) 0.2618(5) 0.069(2) Uani 1 1 d .
H21 H 0.9031 0.2101 0.3207 0.082 Uiso 1 1 calc R
C22 C 0.8694(4) 0.5450(6) 0.0266(5) 0.0501(18) Uani 1 1 d .
H22 H 0.8627 0.5112 -0.0081 0.060 Uiso 1 1 calc R
C23 C 0.8623(4) 0.6495(5) -0.0126(4) 0.0501(17) Uani 1 1 d .
C24 C 0.8691(4) 0.7112(5) 0.0302(4) 0.0470(17) Uani 1 1 d .
C25 C 0.8623(4) 0.8140(5) -0.0186(4) 0.0474(17) Uani 1 1 d .
C26 C 0.8487(5) 0.8500(6) -0.1054(4) 0.060(2) Uani 1 1 d .
H26 H 0.8446 0.9171 -0.1370 0.073 Uiso 1 1 calc R
C27 C 0.8413(5) 0.7851(7) -0.1446(5) 0.063(2) Uani 1 1 d .
C28 C 0.8468(5) 0.6887(6) -0.1006(5) 0.062(2) Uani 1 1 d .
H28 H 0.8404 0.6470 -0.1282 0.074 Uiso 1 1 calc R
C29 C 0.8783(4) 0.8831(5) 0.0224(4) 0.0537(19) Uani 1 1 d .
H29A H 0.8666 0.9503 -0.0180 0.064 Uiso 1 1 calc R
H29B H 0.9499 0.8670 0.0354 0.064 Uiso 1 1 calc R
C30 C 0.7012(5) 0.9459(4) 0.0893(4) 0.0473(17) Uani 1 1 d .
H30A H 0.6549 0.9332 0.1429 0.057 Uiso 1 1 calc R
H30B H 0.7120 1.0135 0.0704 0.057 Uiso 1 1 calc R
C31 C 0.6513(4) 0.9331(4) 0.0227(4) 0.0365(15) Uani 1 1 d .
C32 C 0.6252(4) 0.8388(4) 0.0417(4) 0.0362(14) Uani 1 1 d .
C33 C 0.5934(4) 0.8240(4) -0.0270(4) 0.0383(15) Uani 1 1 d .
C34 C 0.5780(4) 0.9018(5) -0.1053(4) 0.0455(16) Uani 1 1 d .
H34 H 0.5543 0.8914 -0.1490 0.055 Uiso 1 1 calc R
C35 C 0.5975(4) 0.9927(5) -0.1178(4) 0.0450(16) Uani 1 1 d .
C36 C 0.6363(4) 1.0071(4) -0.0543(4) 0.0457(17) Uani 1 1 d .
H36 H 0.6525 1.0683 -0.0641 0.055 Uiso 1 1 calc R
C37 C 0.5896(4) 0.7273(5) -0.0264(4) 0.0479(17) Uani 1 1 d .
H37 H 0.5753 0.7227 -0.0765 0.057 Uiso 1 1 calc R
C38 C 0.6169(4) 0.5523(4) 0.0323(4) 0.0401(15) Uani 1 1 d .
C39 C 0.6198(4) 0.4741(4) 0.1094(4) 0.0367(15) Uani 1 1 d .
C40 C 0.6261(5) 0.3789(5) 0.1105(5) 0.0529(18) Uani 1 1 d .
H40 H 0.6247 0.3261 0.1623 0.064 Uiso 1 1 calc R
C41 C 0.6346(5) 0.3645(5) 0.0330(5) 0.0557(19) Uani 1 1 d .
H41 H 0.6390 0.3013 0.0326 0.067 Uiso 1 1 calc R
C42 C 0.6366(5) 0.4421(6) -0.0434(5) 0.062(2) Uani 1 1 d .
H42 H 0.6440 0.4308 -0.0951 0.074 Uiso 1 1 calc R
C43 C 0.6279(4) 0.5356(5) -0.0443(4) 0.0488(17) Uani 1 1 d .
H43 H 0.6293 0.5880 -0.0964 0.059 Uiso 1 1 calc R
C44 C 0.6372(4) 0.4273(5) 0.2554(4) 0.0425(16) Uani 1 1 d .
H44 H 0.6512 0.3630 0.2551 0.051 Uiso 1 1 calc R
C45 C 0.6378(5) 0.7988(4) 0.3582(4) 0.0448(16) Uani 1 1 d .
H45A H 0.5827 0.8101 0.3233 0.054 Uiso 1 1 calc R
H45B H 0.6899 0.8378 0.3225 0.054 Uiso 1 1 calc R
C46 C 0.5912(5) 0.8354(5) 0.4338(4) 0.061(2) Uani 1 1 d .
H46A H 0.5288 0.8080 0.4624 0.074 Uiso 1 1 calc R
H46B H 0.6413 0.8130 0.4753 0.074 Uiso 1 1 calc R
C47 C 0.5644(6) 0.9459(5) 0.4022(5) 0.062(2) Uani 1 1 d .
C48 C 0.4720(5) 0.9981(5) 0.3728(5) 0.069(2) Uani 1 1 d .
H48 H 0.4215 0.9639 0.3729 0.083 Uiso 1 1 calc R
C49 C 0.4502(6) 1.0997(5) 0.3429(5) 0.073(2) Uani 1 1 d .
H49 H 0.3862 1.1328 0.3227 0.087 Uiso 1 1 calc R
C50 C 0.5209(6) 1.1508(6) 0.3427(7) 0.099(3) Uani 1 1 d U
C51 C 0.6133(6) 1.0987(6) 0.3753(7) 0.107(3) Uani 1 1 d U
H51 H 0.6629 1.1330 0.3766 0.128 Uiso 1 1 calc R
C52 C 0.6344(6) 0.9971(6) 0.4062(7) 0.111(4) Uani 1 1 d .
H52 H 0.6964 0.9637 0.4297 0.133 Uiso 1 1 calc R
C53 C 0.8467(12) 0.9236(12) 0.1605(8) 0.044(4) Uani 0.59(2) 1 d P
H53A H 0.8715 0.9830 0.1234 0.053 Uiso 0.59(2) 1 d PR
H53B H 0.7912 0.9396 0.2016 0.053 Uiso 0.59(2) 1 d PR
C54 C 0.9366(10) 0.8506(10) 0.2064(8) 0.056(5) Uani 0.59(2) 1 d P
H54A H 0.9940 0.8355 0.1662 0.067 Uiso 0.59(2) 1 d PR
H54B H 0.9131 0.7908 0.2441 0.067 Uiso 0.59(2) 1 d PR
C55 C 0.9660(6) 0.9033(7) 0.2570(6) 0.093(3) Uani 1 1 d .
C56 C 0.9037(7) 0.9151(8) 0.3293(7) 0.110(4) Uani 1 1 d .
H56 H 0.8337 0.9097 0.3368 0.132 Uiso 1 1 calc R
C57 C 0.9399(7) 0.9341(7) 0.3891(6) 0.103(2) Uani 1 1 d U
H57 H 0.8941 0.9445 0.4354 0.123 Uiso 1 1 calc R
C58 C 1.0373(9) 0.9382(9) 0.3835(7) 0.122(2) Uani 1 1 d U
C59 C 1.1058(6) 0.9243(6) 0.3133(6) 0.090(3) Uani 1 1 d .
H59 H 1.1762 0.9262 0.3093 0.108 Uiso 1 1 calc R
C60 C 1.0688(6) 0.9077(5) 0.2495(5) 0.067(2) Uani 1 1 d .
H60 H 1.1139 0.8997 0.2021 0.080 Uiso 1 1 calc R
C61 C 0.3663(6) 0.6488(6) 0.2578(5) 0.075(2) Uani 1 1 d .
H61A H 0.3004 0.6947 0.2555 0.090 Uiso 1 1 calc R
H61B H 0.4017 0.6511 0.3021 0.090 Uiso 1 1 calc R
C62 C 0.3450(6) 0.5469(6) 0.2820(5) 0.083(2) Uani 1 1 d .
H62A H 0.3063 0.5451 0.2402 0.125 Uiso 1 1 calc R
H62B H 0.3051 0.5289 0.3378 0.125 Uiso 1 1 calc R
H62C H 0.4100 0.5013 0.2836 0.125 Uiso 1 1 calc R
C53' C 0.8634(18) 0.8545(17) 0.1750(14) 0.060(8) Uani 0.41(2) 1 d P
H53C H 0.8196 0.8386 0.2291 0.072 Uiso 0.41(2) 1 d PR
H53D H 0.9213 0.8011 0.1768 0.072 Uiso 0.41(2) 1 d PR
C54' C 0.9066(17) 0.9437(13) 0.1616(11) 0.046(6) Uani 0.41(2) 1 d P
H54C H 0.9548 0.9589 0.1099 0.055 Uiso 0.41(2) 1 d PR
H54D H 0.8502 0.9985 0.1592 0.055 Uiso 0.41(2) 1 d PR
Cl1 Cl 0.68210(15) 0.24341(13) 0.57071(12) 0.0701(6) Uani 1 1 d .
Cl2 Cl 0.92483(13) 0.34938(12) 0.65648(11) 0.0592(5) Uani 1 1 d .
Cl3 Cl 0.82139(16) 0.83331(17) -0.25353(13) 0.0855(7) Uani 1 1 d .
Cl4 Cl 0.58207(15) 1.08919(13) -0.21457(12) 0.0722(6) Uani 1 1 d .
N1 N 0.6876(3) 0.6915(3) 0.3843(3) 0.0321(11) Uani 1 1 d .
N2 N 0.9052(3) 0.4034(4) 0.2698(4) 0.0425(13) Uani 1 1 d .
N3 N 0.8840(3) 0.4931(4) 0.1055(4) 0.0481(14) Uani 1 1 d .
N4 N 0.8048(4) 0.8764(4) 0.1043(3) 0.0516(15) Uani 1 1 d .
N5 N 0.6046(3) 0.6482(4) 0.0381(3) 0.0411(13) Uani 1 1 d .
N6 N 0.6188(3) 0.4972(3) 0.1838(3) 0.0354(12) Uani 1 1 d .
N7 N 0.1936(5) 0.7913(5) 0.0733(4) 0.0575(16) Uani 1 1 d .
N8 N 0.2437(6) 0.3426(5) 0.3165(5) 0.0727(19) Uani 1 1 d .
O1 O 0.6113(3) 0.6162(3) 0.2851(2) 0.0384(10) Uani 1 1 d .
H1A H 0.6123 0.6660 0.2981 0.058 Uiso 1 1 d R
O2 O 0.8535(3) 0.5841(3) 0.2997(3) 0.0402(10) Uani 1 1 d .
H2A H 0.8162 0.6409 0.2932 0.060 Uiso 1 1 d R
O3 O 0.8782(3) 0.6856(3) 0.1118(3) 0.0491(11) Uani 1 1 d .
O4 O 0.6389(3) 0.7732(3) 0.1173(3) 0.0419(10) Uani 1 1 d .
O5 O 0.5045(4) 1.2511(4) 0.3175(6) 0.121(3) Uani 1 1 d .
H5A H 0.4562 1.2749 0.2875 0.182 Uiso 1 1 calc R
O6 O 1.0771(6) 0.9618(5) 0.4406(5) 0.133(2) Uani 1 1 d U
H6A H 1.0819 0.9145 0.4857 0.200 Uiso 1 1 calc R
O7 O 0.4288(3) 0.6796(3) 0.1770(3) 0.0522(12) Uani 1 1 d .
H7C H 0.4126 0.7422 0.1569 0.078 Uiso 1 1 d R
O8 O 1.0685(3) 0.5433(3) 0.1760(3) 0.0550(12) Uani 1 1 d .
H8C H 1.1009 0.4910 0.2101 0.083 Uiso 1 1 d R
H8D H 1.0818 0.5942 0.1766 0.083 Uiso 1 1 d R
O9 O 0.2877(4) 0.7960(4) 0.0659(4) 0.0855(17) Uani 1 1 d .
O10 O 0.1386(4) 0.8635(4) 0.0308(4) 0.0917(19) Uani 1 1 d .
O11 O 0.1633(5) 0.7179(5) 0.1184(5) 0.126(3) Uani 1 1 d .
O12 O 0.1562(5) 0.3916(4) 0.3093(4) 0.105(2) Uani 1 1 d .
O13 O 0.2702(6) 0.2893(6) 0.3843(4) 0.156(4) Uani 1 1 d .
O14 O 0.3072(5) 0.3471(5) 0.2524(5) 0.115(2) Uani 1 1 d .

loop_
_atom_site_aniso_label
_atom_site_aniso_U_11
_atom_site_aniso_U_22
_atom_site_aniso_U_33
_atom_site_aniso_U_23
_atom_site_aniso_U_13
_atom_site_aniso_U_12
Zn1 0.0403(4) 0.0364(4) 0.0325(5) -0.0082(4) -0.0038(3) -0.0122(3)
Zn2 0.0400(4) 0.0558(5) 0.0373(5) -0.0182(4) -0.0025(3) -0.0119(4)
C1 0.030(3) 0.032(4) 0.029(4) 0.006(3) -0.002(3) -0.013(3)
C2 0.033(3) 0.034(4) 0.036(4) -0.005(3) -0.004(3) -0.010(3)
C3 0.035(3) 0.051(4) 0.033(4) -0.010(4) -0.003(3) -0.011(3)
C4 0.042(3) 0.037(4) 0.043(5) 0.003(3) -0.004(3) -0.012(3)
C5 0.051(4) 0.032(4) 0.051(5) -0.007(4) -0.008(3) -0.011(3)
C6 0.042(3) 0.030(4) 0.040(4) -0.008(3) -0.006(3) -0.011(3)
C7 0.040(3) 0.042(4) 0.029(4) -0.006(3) -0.001(3) -0.012(3)
C8 0.044(3) 0.038(4) 0.047(4) -0.017(3) -0.002(3) -0.007(3)
C9 0.027(3) 0.033(4) 0.035(4) -0.008(3) -0.001(3) -0.012(3)
C10 0.029(3) 0.034(4) 0.033(4) -0.005(3) -0.002(3) -0.010(3)
C11 0.035(3) 0.043(4) 0.040(4) -0.019(3) 0.003(3) -0.008(3)
C12 0.046(4) 0.034(4) 0.041(4) -0.003(3) -0.007(3) -0.009(3)
C13 0.033(3) 0.042(4) 0.034(4) -0.004(3) -0.004(3) -0.013(3)
C14 0.034(3) 0.039(4) 0.035(4) -0.013(3) -0.003(3) -0.009(3)
C15 0.042(4) 0.045(4) 0.043(5) -0.012(4) 0.004(3) -0.011(3)
C16 0.040(4) 0.046(4) 0.060(5) -0.029(4) -0.002(3) -0.008(3)
C17 0.034(3) 0.062(5) 0.056(5) -0.035(4) -0.003(3) -0.005(3)
C18 0.053(4) 0.081(6) 0.062(5) -0.039(5) -0.011(4) -0.008(4)
C19 0.070(5) 0.076(6) 0.096(7) -0.060(6) -0.028(5) 0.002(5)
C20 0.075(5) 0.077(6) 0.132(9) -0.070(7) -0.015(6) -0.007(5)
C21 0.061(5) 0.066(6) 0.084(6) -0.037(5) -0.003(4) -0.008(4)
C22 0.036(3) 0.083(6) 0.044(5) -0.037(4) 0.004(3) -0.016(4)
C23 0.041(4) 0.072(5) 0.036(5) -0.021(4) 0.001(3) -0.007(4)
C24 0.034(3) 0.072(5) 0.037(5) -0.018(4) -0.004(3) -0.016(3)
C25 0.034(3) 0.072(5) 0.039(4) -0.016(4) -0.007(3) -0.017(3)
C26 0.047(4) 0.087(6) 0.039(5) -0.010(4) -0.009(3) -0.012(4)
C27 0.045(4) 0.104(7) 0.034(5) -0.019(5) -0.007(3) -0.009(4)
C28 0.041(4) 0.098(7) 0.047(5) -0.029(5) 0.000(4) -0.014(4)
C29 0.040(4) 0.077(5) 0.032(4) -0.002(4) -0.002(3) -0.018(4)
C30 0.062(4) 0.043(4) 0.037(4) -0.006(3) -0.004(3) -0.024(3)
C31 0.036(3) 0.037(4) 0.034(4) -0.008(3) 0.000(3) -0.012(3)
C32 0.026(3) 0.043(4) 0.036(4) -0.010(3) -0.005(3) -0.005(3)
C33 0.033(3) 0.043(4) 0.035(4) -0.007(3) -0.001(3) -0.013(3)
C34 0.035(3) 0.066(5) 0.038(4) -0.020(4) -0.006(3) -0.009(3)
C35 0.048(4) 0.040(4) 0.036(4) 0.002(3) -0.009(3) -0.009(3)
C36 0.048(4) 0.031(4) 0.051(5) -0.004(4) -0.003(3) -0.011(3)
C37 0.041(4) 0.062(5) 0.044(5) -0.013(4) -0.012(3) -0.019(3)
C38 0.037(3) 0.044(4) 0.044(5) -0.017(4) 0.000(3) -0.016(3)
C39 0.040(3) 0.042(4) 0.033(4) -0.018(3) -0.001(3) -0.012(3)
C40 0.056(4) 0.053(5) 0.056(5) -0.028(4) -0.014(4) 0.000(3)
C41 0.052(4) 0.048(5) 0.076(6) -0.031(5) -0.001(4) -0.015(3)
C42 0.057(4) 0.083(6) 0.066(6) -0.054(5) -0.002(4) -0.010(4)
C43 0.052(4) 0.059(5) 0.042(5) -0.021(4) -0.004(3) -0.019(3)
C44 0.042(3) 0.039(4) 0.049(5) -0.014(4) -0.005(3) -0.016(3)
C45 0.053(4) 0.037(4) 0.043(4) -0.011(3) -0.010(3) -0.004(3)
C46 0.073(5) 0.048(5) 0.057(5) -0.021(4) -0.010(4) 0.006(4)
C47 0.064(5) 0.043(4) 0.085(6) -0.037(4) -0.012(4) 0.008(4)
C48 0.066(5) 0.044(5) 0.104(7) -0.029(5) -0.026(5) -0.007(4)
C49 0.077(5) 0.049(5) 0.098(7) -0.028(5) -0.028(5) -0.005(4)
C50 0.052(4) 0.058(5) 0.195(8) -0.064(5) 0.010(5) -0.012(4)
C51 0.057(4) 0.067(5) 0.207(8) -0.065(5) 0.002(5) -0.014(4)
C52 0.054(5) 0.064(6) 0.238(13) -0.082(7) -0.040(6) 0.014(4)
C53 0.048(9) 0.052(10) 0.040(8) -0.018(8) -0.001(6) -0.026(8)
C54 0.054(8) 0.052(10) 0.071(10) -0.025(8) -0.023(7) -0.008(7)
C55 0.083(6) 0.151(9) 0.091(7) -0.081(7) 0.008(5) -0.057(6)
C56 0.079(6) 0.185(10) 0.123(9) -0.108(8) 0.020(6) -0.065(6)
C57 0.127(5) 0.144(5) 0.080(5) -0.068(4) -0.029(4) -0.043(5)
C58 0.136(5) 0.177(5) 0.089(4) -0.062(4) -0.053(4) -0.033(4)
C59 0.078(6) 0.100(7) 0.092(8) -0.015(6) -0.051(5) -0.014(5)
C60 0.077(5) 0.059(5) 0.066(6) -0.016(4) -0.019(4) -0.017(4)
C61 0.063(5) 0.108(7) 0.054(6) -0.036(5) 0.006(4) -0.013(5)
C62 0.092(6) 0.102(7) 0.059(6) -0.023(5) 0.013(4) -0.051(5)
C53' 0.064(15) 0.059(15) 0.057(15) -0.029(14) 0.024(11) -0.023(13)
C54' 0.071(14) 0.031(12) 0.035(11) -0.011(9) 0.001(9) -0.013(10)
Cl1 0.0960(14) 0.0440(11) 0.0546(13) 0.0071(9) -0.0211(11) -0.0137(10)
Cl2 0.0635(10) 0.0601(12) 0.0419(11) -0.0001(9) -0.0133(9) -0.0120(9)
Cl3 0.0969(15) 0.1182(18) 0.0427(13) -0.0190(12) -0.0218(11) -0.0255(13)
Cl4 0.0889(13) 0.0560(12) 0.0530(13) 0.0071(10) -0.0248(11) -0.0081(10)
N1 0.036(3) 0.017(3) 0.037(3) -0.005(2) -0.007(2) 0.000(2)
N2 0.036(3) 0.047(3) 0.048(4) -0.026(3) 0.010(3) -0.009(2)
N3 0.033(3) 0.078(4) 0.039(4) -0.027(3) 0.001(2) -0.013(3)
N4 0.041(3) 0.084(4) 0.031(3) -0.012(3) -0.007(3) -0.025(3)
N5 0.037(3) 0.050(4) 0.041(4) -0.018(3) -0.006(2) -0.014(3)
N6 0.037(3) 0.039(3) 0.031(3) -0.011(3) -0.004(2) -0.009(2)
N7 0.059(4) 0.054(4) 0.070(5) -0.030(4) -0.016(4) -0.009(4)
N8 0.086(5) 0.080(5) 0.058(5) -0.035(5) -0.007(4) -0.008(4)
O1 0.054(2) 0.031(2) 0.032(3) -0.011(2) -0.009(2) -0.007(2)
O2 0.042(2) 0.031(2) 0.044(3) -0.013(2) -0.007(2) 0.0033(19)
O3 0.053(3) 0.061(3) 0.033(3) -0.013(2) -0.008(2) -0.013(2)
O4 0.046(2) 0.043(3) 0.038(3) -0.009(2) -0.011(2) -0.014(2)
O5 0.091(5) 0.047(4) 0.211(9) -0.040(4) 0.016(4) -0.023(3)
O6 0.142(4) 0.187(5) 0.096(4) -0.058(4) -0.052(4) -0.031(4)
O7 0.042(2) 0.058(3) 0.049(3) -0.013(2) 0.002(2) -0.008(2)
O8 0.042(2) 0.057(3) 0.066(3) -0.019(3) -0.007(2) -0.011(2)
O9 0.069(3) 0.074(4) 0.124(5) -0.038(4) -0.036(3) -0.006(3)
O10 0.076(4) 0.091(4) 0.089(5) -0.013(4) -0.028(3) 0.003(3)
O11 0.149(6) 0.069(4) 0.143(7) -0.023(4) 0.034(5) -0.051(4)
O12 0.075(4) 0.098(5) 0.124(6) -0.027(4) -0.031(4) 0.015(4)
O13 0.182(7) 0.183(8) 0.066(5) -0.050(5) -0.060(5) 0.085(6)
O14 0.128(5) 0.099(5) 0.100(6) -0.028(5) 0.026(4) -0.031(4)

loop_
_atom_type_symbol
_atom_type_description
_atom_type_scat_dispersion_real
_atom_type_scat_dispersion_imag
_atom_type_scat_source
C C 0.0033 0.0016 'International Tables Vol C Tables 4.2.6.8 and 6.1.1.4'
H H 0.0000 0.0000 'International Tables Vol C Tables 4.2.6.8 and 6.1.1.4'
N N 0.0061 0.0033 'International Tables Vol C Tables 4.2.6.8 and 6.1.1.4'
O O 0.0106 0.0060 'International Tables Vol C Tables 4.2.6.8 and 6.1.1.4'
Cl Cl 0.1484 0.1585 'International Tables Vol C Tables 4.2.6.8 and 6.1.1.4'
Zn Zn 0.2839 1.4301 'International Tables Vol C Tables 4.2.6.8 and 6.1.1.4'

loop_
_geom_angle_atom_site_label_1
_geom_angle_atom_site_label_2
_geom_angle_atom_site_label_3
_geom_angle
O4 Zn1 O1 96.38(16)
O4 Zn1 O7 106.80(16)
O1 Zn1 O7 98.82(16)
O4 Zn1 N6 148.90(17)
O1 Zn1 N6 89.68(17)
O7 Zn1 N6 102.32(17)
O4 Zn1 N5 88.14(18)
O1 Zn1 N5 163.57(17)
O7 Zn1 N5 94.94(17)
N6 Zn1 N5 78.6(2)
O3 Zn2 O2 96.65(16)
O3 Zn2 O8 94.44(16)
O2 Zn2 O8 107.48(16)
O3 Zn2 N2 164.65(18)
O2 Zn2 N2 88.10(18)
O8 Zn2 N2 98.05(17)
O3 Zn2 N3 90.6(2)
O2 Zn2 N3 148.15(17)
O8 Zn2 N3 102.80(17)
N2 Zn2 N3 78.0(2)
O1 C1 C2 117.8(5)
O1 C1 C6 122.9(6)
C2 C1 C6 119.2(5)
C3 C2 C1 120.6(5)
C3 C2 C7 121.0(6)
C1 C2 C7 118.4(5)
C2 C3 C4 119.4(6)
C2 C3 H3 120.3
C4 C3 H3 120.3
C5 C4 C3 120.8(6)
C5 C4 Cl1 120.4(5)
C3 C4 Cl1 118.8(5)
C4 C5 C6 121.9(6)
C4 C5 H5 119.0
C6 C5 H5 119.0
C5 C6 C1 118.0(6)
C5 C6 C44 116.2(5)
C1 C6 C44 125.8(6)
C2 C7 N1 112.5(5)
C2 C7 H7A 109.1
N1 C7 H7A 109.1
C2 C7 H7B 109.1
N1 C7 H7B 109.1
H7A C7 H7B 107.8
C9 C8 N1 111.2(4)
C9 C8 H8A 109.4
N1 C8 H8A 109.4
C9 C8 H8B 109.4
N1 C8 H8B 109.4
H8A C8 H8B 108.0
C14 C9 C10 121.1(5)
C14 C9 C8 120.3(5)
C10 C9 C8 118.7(5)
O2 C10 C9 118.4(5)
O2 C10 C11 124.1(5)
C9 C10 C11 117.4(5)
C12 C11 C10 119.2(5)
C12 C11 C15 117.5(6)
C10 C11 C15 122.9(6)
C13 C12 C11 121.4(6)
C13 C12 H12 119.3
C11 C12 H12 119.3
C12 C13 C14 120.1(6)
C12 C13 Cl2 120.5(5)
C14 C13 Cl2 119.4(5)
C9 C14 C13 120.6(5)
C9 C14 H14 119.7
C13 C14 H14 119.7
N2 C15 C11 126.0(6)
N2 C15 H15 117.0
C11 C15 H15 117.0
C17 C16 C21 119.7(6)
C17 C16 N2 116.3(6)
C21 C16 N2 123.8(7)
C16 C17 C18 119.5(7)
C16 C17 N3 115.8(6)
C18 C17 N3 124.7(7)
C19 C18 C17 120.6(7)
C19 C18 H18 119.7
C17 C18 H18 119.7
C20 C19 C18 120.1(7)
C20 C19 H19 120.0
C18 C19 H19 120.0
C19 C20 C21 121.3(8)
C19 C20 H20 119.4
C21 C20 H20 119.4
C16 C21 C20 118.7(8)
C16 C21 H21 120.6
C20 C21 H21 120.6
N3 C22 C23 126.2(6)
N3 C22 H22 116.9
C23 C22 H22 116.9
C24 C23 C28 120.4(7)
C24 C23 C22 124.3(6)
C28 C23 C22 115.2(6)
O3 C24 C23 126.8(7)
O3 C24 C25 115.8(6)
C23 C24 C25 117.4(6)
C26 C25 C24 120.7(6)
C26 C25 C29 119.3(6)
C24 C25 C29 119.8(6)
C27 C26 C25 119.3(7)
C27 C26 H26 120.3
C25 C26 H26 120.3
C28 C27 C26 121.4(7)
C28 C27 Cl3 120.4(6)
C26 C27 Cl3 118.2(7)
C27 C28 C23 120.7(7)
C27 C28 H28 119.7
C23 C28 H28 119.7
C25 C29 N4 111.6(5)
C25 C29 H29A 109.3
N4 C29 H29A 109.3
C25 C29 H29B 109.3
N4 C29 H29B 109.3
H29A C29 H29B 108.0
C31 C30 N4 111.0(5)
C31 C30 H30A 109.4
N4 C30 H30A 109.4
C31 C30 H30B 109.4
N4 C30 H30B 109.4
H30A C30 H30B 108.0
C36 C31 C32 121.7(5)
C36 C31 C30 121.1(5)
C32 C31 C30 117.1(5)
O4 C32 C33 126.1(5)
O4 C32 C31 118.0(5)
C33 C32 C31 115.7(5)
C34 C33 C32 120.9(6)
C34 C33 C37 115.7(6)
C32 C33 C37 122.8(6)
C35 C34 C33 120.5(6)
C35 C34 H34 119.7
C33 C34 H34 119.7
C34 C35 C36 119.7(6)
C34 C35 Cl4 121.6(5)
C36 C35 Cl4 118.6(5)
C31 C36 C35 120.9(6)
C31 C36 H36 119.5
C35 C36 H36 119.5
N5 C37 C33 124.3(6)
N5 C37 H37 117.9
C33 C37 H37 117.9
C43 C38 C39 120.2(6)
C43 C38 N5 123.9(6)
C39 C38 N5 115.9(5)
C38 C39 C40 120.0(6)
C38 C39 N6 116.2(5)
C40 C39 N6 123.8(6)
C41 C40 C39 118.5(7)
C41 C40 H40 120.7
C39 C40 H40 120.7
C42 C41 C40 120.9(6)
C42 C41 H41 119.5
C40 C41 H41 119.5
C43 C42 C41 120.5(7)
C43 C42 H42 119.8
C41 C42 H42 119.8
C42 C43 C38 119.8(7)
C42 C43 H43 120.1
C38 C43 H43 120.1
N6 C44 C6 125.9(6)
N6 C44 H44 117.0
C6 C44 H44 117.0
N1 C45 C46 114.5(5)
N1 C45 H45A 108.6
C46 C45 H45A 108.6
N1 C45 H45B 108.6
C46 C45 H45B 108.6
H45A C45 H45B 107.6
C47 C46 C45 110.3(6)
C47 C46 H46A 109.6
C45 C46 H46A 109.6
C47 C46 H46B 109.6
C45 C46 H46B 109.6
H46A C46 H46B 108.1
C52 C47 C48 117.7(6)
C52 C47 C46 118.5(7)
C48 C47 C46 123.8(7)
C47 C48 C49 122.5(7)
C47 C48 H48 118.7
C49 C48 H48 118.7
C50 C49 C48 120.0(7)
C50 C49 H49 120.0
C48 C49 H49 120.0
C49 C50 O5 124.0(8)
C49 C50 C51 118.0(8)
O5 C50 C51 117.8(8)
C52 C51 C50 121.8(8)
C52 C51 H51 119.1
C50 C51 H51 119.1
C47 C52 C51 119.9(8)
C47 C52 H52 120.1
C51 C52 H52 120.1
C54 C53 N4 109.4(12)
C54 C53 H53A 108.7
N4 C53 H53A 109.7
C54 C53 H53B 110.3
N4 C53 H53B 110.1
H53A C53 H53B 108.6
C54 C53 H53C 64.0
N4 C53 H53C 82.4
H53A C53 H53C 167.7
H53B C53 H53C 67.3
C54 C53 H54D 108.3
N4 C53 H54D 138.1
H53B C53 H54D 72.6
H53C C53 H54D 131.5
C55 C54 C53 103.4(10)
C55 C54 H54A 111.7
C53 C54 H54A 111.5
C55 C54 H54B 111.0
C53 C54 H54B 109.8
H54A C54 H54B 109.3
C55 C54 H53C 112.4
C53 C54 H53C 54.9
H54A C54 H53C 135.8
H54B C54 H53C 55.8
C55 C54 H53D 170.8
C53 C54 H53D 85.1
H54A C54 H53D 67.2
H54B C54 H53D 62.2
H53C C54 H53D 69.6
C60 C55 C56 117.3(8)
C60 C55 C54 117.1(9)
C56 C55 C54 121.6(8)
C60 C55 C54' 117.9(10)
C56 C55 C54' 117.3(10)
C54 C55 C54' 46.4(7)
C57 C56 C55 122.6(8)
C57 C56 H56 118.7
C55 C56 H56 118.7
C58 C57 C56 121.1(10)
C58 C57 H57 119.5
C56 C57 H57 119.5
C57 C58 O6 123.2(11)
C57 C58 C59 119.6(9)
O6 C58 C59 117.0(10)
C60 C59 C58 120.0(8)
C60 C59 H59 120.0
C58 C59 H59 120.0
C55 C60 C59 119.4(8)
C55 C60 H60 120.3
C59 C60 H60 120.3
O7 C61 C62 112.8(6)
O7 C61 H61A 109.0
C62 C61 H61A 109.0
O7 C61 H61B 109.0
C62 C61 H61B 109.0
H61A C61 H61B 107.8
C61 C62 H62A 109.5
C61 C62 H62B 109.5
H62A C62 H62B 109.5
C61 C62 H62C 109.5
H62A C62 H62C 109.5
H62B C62 H62C 109.5
N4 C53' C54' 108.0(18)
N4 C53' H53B 91.1
C54' C53' H53B 61.5
N4 C53' H54B 152.5
C54' C53' H54B 98.6
H53B C53' H54B 108.1
N4 C53' H53C 111.1
C54' C53' H53C 109.1
H53B C53' H53C 61.1
H54B C53' H53C 65.0
N4 C53' H53D 111.5
C54' C53' H53D 107.7
H53B C53' H53D 157.4
H54B C53' H53D 51.5
H53C C53' H53D 109.4
C53' C54' C55 99.9(14)
C53' C54' H53A 97.7
C55 C54' H53A 155.8
C53' C54' H53B 61.2
C55 C54' H53B 99.2
H53A C54' H53B 75.0
C53' C54' H54C 111.2
C55 C54' H54C 113.8
H53A C54' H54C 74.5
H53B C54' H54C 147.0
C53' C54' H54D 109.3
C55 C54' H54D 111.6
H53A C54' H54D 46.2
H53B C54' H54D 52.7
H54C C54' H54D 110.6
C45 N1 C8 110.5(4)
C45 N1 C7 111.5(4)
C8 N1 C7 114.0(4)
C15 N2 C16 122.2(6)
C15 N2 Zn2 122.3(4)
C16 N2 Zn2 114.8(5)
C22 N3 C17 121.1(6)
C22 N3 Zn2 124.2(5)
C17 N3 Zn2 114.6(4)
C53' N4 C30 125.7(9)
C53' N4 C29 110.1(9)
C30 N4 C29 113.3(5)
C30 N4 C53 98.3(7)
C29 N4 C53 109.7(6)
C37 N5 C38 122.6(6)
C37 N5 Zn1 122.9(4)
C38 N5 Zn1 113.9(4)
C44 N6 C39 119.7(5)
C44 N6 Zn1 125.7(4)
C39 N6 Zn1 114.6(4)
O11 N7 O10 123.6(7)
O11 N7 O9 120.0(7)
O10 N7 O9 116.3(7)
O13 N8 O12 121.9(8)
O13 N8 O14 118.1(8)
O12 N8 O14 120.1(8)
C1 O1 Zn1 129.5(4)
C1 O1 H1A 115.5
Zn1 O1 H1A 115.0
C10 O2 Zn2 126.6(3)
C10 O2 H2A 116.2
Zn2 O2 H2A 117.2
C24 O3 Zn2 127.0(4)
C32 O4 Zn1 125.2(4)
C50 O5 H5A 109.5
C58 O6 H6A 109.5
C61 O7 Zn1 122.8(4)
C61 O7 H7C 106.2
Zn1 O7 H7C 106.1
Zn2 O8 H8C 113.2
Zn2 O8 H8D 109.7
H8C O8 H8D 113.7

loop_
_geom_bond_atom_site_label_1
_geom_bond_atom_site_label_2
_geom_bond_distance
Zn1 O4 1.960(4)
Zn1 O1 1.979(4)
Zn1 O7 2.057(4)
Zn1 N6 2.073(5)
Zn1 N5 2.087(5)
Zn2 O3 1.967(4)
Zn2 O2 1.973(4)
Zn2 O8 2.077(4)
Zn2 N2 2.079(5)
Zn2 N3 2.088(5)
C1 O1 1.319(6)
C1 C2 1.399(8)
C1 C6 1.413(8)
C2 C3 1.376(8)
C2 C7 1.486(7)
C3 C4 1.394(8)
C3 H3 0.9300
C4 C5 1.336(8)
C4 Cl1 1.741(6)
C5 C6 1.401(8)
C5 H5 0.9300
C6 C44 1.423(8)
C7 N1 1.510(7)
C7 H7A 0.9700
C7 H7B 0.9700
C8 C9 1.487(7)
C8 N1 1.510(6)
C8 H8A 0.9700
C8 H8B 0.9700
C9 C14 1.359(7)
C9 C10 1.398(8)
C10 O2 1.320(6)
C10 C11 1.423(8)
C11 C12 1.391(8)
C11 C15 1.437(8)
C12 C13 1.342(8)
C12 H12 0.9300
C13 C14 1.383(7)
C13 Cl2 1.736(6)
C14 H14 0.9300
C15 N2 1.286(7)
C15 H15 0.9300
C16 C17 1.382(9)
C16 C21 1.392(9)
C16 N2 1.409(7)
C17 C18 1.398(8)
C17 N3 1.415(8)
C18 C19 1.359(10)
C18 H18 0.9300
C19 C20 1.353(11)
C19 H19 0.9300
C20 C21 1.398(10)
C20 H20 0.9300
C21 H21 0.9300
C22 N3 1.288(8)
C22 C23 1.428(9)
C22 H22 0.9300
C23 C24 1.389(9)
C23 C28 1.412(9)
C24 O3 1.303(7)
C24 C25 1.428(9)
C25 C26 1.388(8)
C25 C29 1.507(8)
C26 C27 1.387(10)
C26 H26 0.9300
C27 C28 1.334(9)
C27 Cl3 1.751(7)
C28 H28 0.9300
C29 N4 1.512(7)
C29 H29A 0.9700
C29 H29B 0.9700
C30 C31 1.497(8)
C30 N4 1.511(7)
C30 H30A 0.9700
C30 H30B 0.9700
C31 C36 1.363(8)
C31 C32 1.427(7)
C32 O4 1.295(6)
C32 C33 1.411(8)
C33 C34 1.401(8)
C33 C37 1.446(8)
C34 C35 1.366(8)
C34 H34 0.9300
C35 C36 1.376(8)
C35 Cl4 1.730(6)
C36 H36 0.9300
C37 N5 1.272(7)
C37 H37 0.9300
C38 C43 1.379(8)
C38 C39 1.380(8)
C38 N5 1.433(7)
C39 C40 1.390(8)
C39 N6 1.416(7)
C40 C41 1.381(9)
C40 H40 0.9300
C41 C42 1.368(9)
C41 H41 0.9300
C42 C43 1.361(8)
C42 H42 0.9300
C43 H43 0.9300
C44 N6 1.283(7)
C44 H44 0.9300
C45 N1 1.502(6)
C45 C46 1.535(8)
C45 H45A 0.9700
C45 H45B 0.9700
C46 C47 1.498(9)
C46 H46A 0.9700
C46 H46B 0.9700
C47 C52 1.357(9)
C47 C48 1.357(8)
C48 C49 1.376(9)
C48 H48 0.9300
C49 C50 1.338(9)
C49 H49 0.9300
C50 O5 1.362(8)
C50 C51 1.376(11)
C51 C52 1.375(10)
C51 H51 0.9300
C52 H52 0.9300
C53 C54 1.52(2)
C53 N4 1.607(15)
C53 H53A 0.9600
C53 H53B 0.9600
C53 H54D 1.1163
C54 C55 1.504(14)
C54 H54A 0.9601
C54 H54B 0.9598
C54 H53D 1.1043
C55 C60 1.360(9)
C55 C56 1.378(10)
C56 C57 1.338(10)
C56 H56 0.9300
C57 C58 1.291(12)
C57 H57 0.9300
C58 O6 1.366(10)
C58 C59 1.394(13)
C59 C60 1.384(10)
C59 H59 0.9300
C60 H60 0.9300
C61 O7 1.423(8)
C61 C62 1.494(9)
C61 H61A 0.9700
C61 H61B 0.9700
C62 H62A 0.9600
C62 H62B 0.9600
C62 H62C 0.9600
C53' N4 1.44(3)
C53' C54' 1.49(3)
C53' H53C 0.9600
C53' H53D 0.9600
C54' H53A 0.8225
C54' H54C 0.9600
C54' H54D 0.9601
N7 O11 1.181(7)
N7 O10 1.204(7)
N7 O9 1.245(7)
N8 O13 1.184(8)
N8 O12 1.216(7)
N8 O14 1.224(8)
O1 H1A 0.8500
O2 H2A 0.8500
O5 H5A 0.8200
O6 H6A 0.8200
O7 H7C 0.8499
O8 H8C 0.8500
O8 H8D 0.8198

loop_
_geom_torsion_atom_site_label_1
_geom_torsion_atom_site_label_2
_geom_torsion_atom_site_label_3
_geom_torsion_atom_site_label_4
_geom_torsion
O1 C1 C2 C3 -179.2(5)
C6 C1 C2 C3 -0.5(8)
O1 C1 C2 C7 3.5(7)
C6 C1 C2 C7 -177.9(5)
C1 C2 C3 C4 1.7(8)
C7 C2 C3 C4 179.0(5)
C2 C3 C4 C5 -1.7(9)
C2 C3 C4 Cl1 178.6(4)
C3 C4 C5 C6 0.5(9)
Cl1 C4 C5 C6 -179.8(4)
C4 C5 C6 C1 0.7(9)
C4 C5 C6 C44 179.3(6)
O1 C1 C6 C5 177.9(5)
C2 C1 C6 C5 -0.7(8)
O1 C1 C6 C44 -0.5(9)
C2 C1 C6 C44 -179.1(5)
C3 C2 C7 N1 125.4(5)
C1 C2 C7 N1 -57.3(6)
N1 C8 C9 C14 -120.0(5)
N1 C8 C9 C10 59.5(7)
C14 C9 C10 O2 -176.5(5)
C8 C9 C10 O2 3.9(7)
C14 C9 C10 C11 6.0(8)
C8 C9 C10 C11 -173.5(5)
O2 C10 C11 C12 177.8(5)
C9 C10 C11 C12 -4.8(8)
O2 C10 C11 C15 -9.7(9)
C9 C10 C11 C15 167.7(5)
C10 C11 C12 C13 1.3(9)
C15 C11 C12 C13 -171.6(5)
C11 C12 C13 C14 1.3(9)
C11 C12 C13 Cl2 -179.6(4)
C10 C9 C14 C13 -3.6(8)
C8 C9 C14 C13 176.0(5)
C12 C13 C14 C9 -0.2(8)
Cl2 C13 C14 C9 -179.3(4)
C12 C11 C15 N2 177.2(5)
C10 C11 C15 N2 4.6(9)
C21 C16 C17 C18 -3.5(9)
N2 C16 C17 C18 -179.3(5)
C21 C16 C17 N3 176.3(5)
N2 C16 C17 N3 0.5(8)
C16 C17 C18 C19 1.3(10)
N3 C17 C18 C19 -178.6(6)
C17 C18 C19 C20 0.2(11)
C18 C19 C20 C21 0.6(12)
C17 C16 C21 C20 4.3(10)
N2 C16 C21 C20 179.8(6)
C19 C20 C21 C16 -2.8(11)
N3 C22 C23 C24 -0.9(10)
N3 C22 C23 C28 179.5(6)
C28 C23 C24 O3 176.5(5)
C22 C23 C24 O3 -3.1(10)
C28 C23 C24 C25 -1.5(9)
C22 C23 C24 C25 178.9(5)
O3 C24 C25 C26 -177.7(5)
C23 C24 C25 C26 0.5(9)
O3 C24 C25 C29 6.9(8)
C23 C24 C25 C29 -174.8(5)
C24 C25 C26 C27 0.2(9)
C29 C25 C26 C27 175.6(6)
C25 C26 C27 C28 0.1(10)
C25 C26 C27 Cl3 178.7(5)
C26 C27 C28 C23 -1.1(10)
Cl3 C27 C28 C23 -179.7(5)
C24 C23 C28 C27 1.8(10)
C22 C23 C28 C27 -178.5(6)
C26 C25 C29 N4 129.3(6)
C24 C25 C29 N4 -55.2(7)
N4 C30 C31 C36 -115.0(6)
N4 C30 C31 C32 61.9(6)
C36 C31 C32 O4 -178.0(5)
C30 C31 C32 O4 5.1(7)
C36 C31 C32 C33 6.3(8)
C30 C31 C32 C33 -170.6(5)
O4 C32 C33 C34 178.0(5)
C31 C32 C33 C34 -6.7(8)
O4 C32 C33 C37 -11.3(9)
C31 C32 C33 C37 164.0(5)
C32 C33 C34 C35 2.6(8)
C37 C33 C34 C35 -168.7(5)
C33 C34 C35 C36 2.4(9)
C33 C34 C35 Cl4 178.5(4)
C32 C31 C36 C35 -1.6(9)
C30 C31 C36 C35 175.2(5)
C34 C35 C36 C31 -3.0(9)
Cl4 C35 C36 C31 -179.1(4)
C34 C33 C37 N5 178.1(5)
C32 C33 C37 N5 6.9(9)
C43 C38 C39 C40 -4.6(9)
N5 C38 C39 C40 176.7(5)
C43 C38 C39 N6 173.7(5)
N5 C38 C39 N6 -4.9(7)
C38 C39 C40 C41 3.1(9)
N6 C39 C40 C41 -175.1(5)
C39 C40 C41 C42 -0.1(10)
C40 C41 C42 C43 -1.5(10)
C41 C42 C43 C38 0.0(10)
C39 C38 C43 C42 3.1(9)
N5 C38 C43 C42 -178.4(5)
C5 C6 C44 N6 177.4(5)
C1 C6 C44 N6 -4.2(10)
N1 C45 C46 C47 168.0(5)
C45 C46 C47 C52 -96.3(9)
C45 C46 C47 C48 86.5(9)
C52 C47 C48 C49 3.8(13)
C46 C47 C48 C49 -178.9(7)
C47 C48 C49 C50 -0.6(13)
C48 C49 C50 O5 -177.3(9)
C48 C49 C50 C51 -1.8(14)
C49 C50 C51 C52 1.0(16)
O5 C50 C51 C52 176.9(10)
C48 C47 C52 C51 -4.5(14)
C46 C47 C52 C51 178.1(8)
C50 C51 C52 C47 2.2(16)
N4 C53 C54 C55 -179.0(8)
C53 C54 C55 C60 -130.1(11)
C53 C54 C55 C56 72.8(14)
C53 C54 C55 C54' -26.3(10)
C60 C55 C56 C57 2.5(16)
C54 C55 C56 C57 159.6(11)
C54' C55 C56 C57 -146.7(11)
C55 C56 C57 C58 -2.9(18)
C56 C57 C58 O6 176.9(10)
C56 C57 C58 C59 1.1(18)
C57 C58 C59 C60 1.0(16)
O6 C58 C59 C60 -175.1(8)
C56 C55 C60 C59 -0.4(14)
C54 C55 C60 C59 -158.6(9)
C54' C55 C60 C59 148.6(9)
C58 C59 C60 C55 -1.3(13)
N4 C53' C54' C55 176.3(11)
C60 C55 C54' C53' 125.7(14)
C56 C55 C54' C53' -85.2(14)
C54 C55 C54' C53' 23.7(11)
C46 C45 N1 C8 -71.6(6)
C46 C45 N1 C7 56.2(6)
C9 C8 N1 C45 -178.1(5)
C9 C8 N1 C7 55.6(6)
C2 C7 N1 C45 146.6(5)
C2 C7 N1 C8 -87.6(6)
C11 C15 N2 C16 -168.0(5)
C11 C15 N2 Zn2 21.7(8)
C17 C16 N2 C15 -176.4(5)
C21 C16 N2 C15 8.0(9)
C17 C16 N2 Zn2 -5.5(7)
C21 C16 N2 Zn2 178.9(5)
O3 Zn2 N2 C15 -140.4(6)
O2 Zn2 N2 C15 -31.9(4)
O8 Zn2 N2 C15 75.5(5)
N3 Zn2 N2 C15 176.9(5)
O3 Zn2 N2 C16 48.7(8)
O2 Zn2 N2 C16 157.2(4)
O8 Zn2 N2 C16 -95.4(4)
N3 Zn2 N2 C16 6.0(4)
C23 C22 N3 C17 179.5(5)
C23 C22 N3 Zn2 -2.7(8)
C16 C17 N3 C22 -177.4(5)
C18 C17 N3 C22 2.5(9)
C16 C17 N3 Zn2 4.7(6)
C18 C17 N3 Zn2 -175.5(5)
O3 Zn2 N3 C22 6.7(5)
O2 Zn2 N3 C22 110.4(5)
O8 Zn2 N3 C22 -88.0(5)
N2 Zn2 N3 C22 176.4(5)
O3 Zn2 N3 C17 -175.4(4)
O2 Zn2 N3 C17 -71.7(5)
O8 Zn2 N3 C17 89.9(4)
N2 Zn2 N3 C17 -5.7(4)
C54' C53' N4 C30 -70.8(16)
C54' C53' N4 C29 70.6(15)
C54' C53' N4 C53 -25.5(14)
C31 C30 N4 C53' -166.7(12)
C31 C30 N4 C29 52.9(6)
C31 C30 N4 C53 168.7(7)
C25 C29 N4 C53' 124.7(11)
C25 C29 N4 C30 -88.8(6)
C25 C29 N4 C53 162.5(7)
C54 C53 N4 C53' 19.6(15)
C54 C53 N4 C30 163.9(10)
C54 C53 N4 C29 -77.6(12)
C33 C37 N5 C38 -169.7(5)
C33 C37 N5 Zn1 20.5(8)
C43 C38 N5 C37 9.1(9)
C39 C38 N5 C37 -172.3(5)
C43 C38 N5 Zn1 179.8(4)
C39 C38 N5 Zn1 -1.7(6)
O4 Zn1 N5 C37 -32.7(4)
O1 Zn1 N5 C37 -139.1(6)
O7 Zn1 N5 C37 74.0(5)
N6 Zn1 N5 C37 175.6(5)
O4 Zn1 N5 C38 156.7(4)
O1 Zn1 N5 C38 50.3(8)
O7 Zn1 N5 C38 -96.6(4)
N6 Zn1 N5 C38 5.0(3)
C6 C44 N6 C39 -179.5(5)
C6 C44 N6 Zn1 1.9(8)
C38 C39 N6 C44 -169.4(5)
C40 C39 N6 C44 8.8(8)
C38 C39 N6 Zn1 9.3(6)
C40 C39 N6 Zn1 -172.5(5)
O4 Zn1 N6 C44 104.4(5)
O1 Zn1 N6 C44 2.6(5)
O7 Zn1 N6 C44 -96.4(5)
N5 Zn1 N6 C44 171.0(5)
O4 Zn1 N6 C39 -74.2(5)
O1 Zn1 N6 C39 -176.1(4)
O7 Zn1 N6 C39 85.0(4)
N5 Zn1 N6 C39 -7.7(4)
C2 C1 O1 Zn1 -174.2(3)
C6 C1 O1 Zn1 7.2(7)
O4 Zn1 O1 C1 -156.5(4)
O7 Zn1 O1 C1 95.3(4)
N6 Zn1 O1 C1 -7.1(4)
N5 Zn1 O1 C1 -51.2(8)
C9 C10 O2 Zn2 168.4(3)
C11 C10 O2 Zn2 -14.3(7)
O3 Zn2 O2 C10 -165.8(4)
O8 Zn2 O2 C10 -69.0(4)
N2 Zn2 O2 C10 28.8(4)
N3 Zn2 O2 C10 92.2(5)
C23 C24 O3 Zn2 10.6(8)
C25 C24 O3 Zn2 -171.4(4)
O2 Zn2 O3 C24 -159.4(4)
O8 Zn2 O3 C24 92.4(5)
N2 Zn2 O3 C24 -52.0(9)
N3 Zn2 O3 C24 -10.5(5)
C33 C32 O4 Zn1 -14.6(8)
C31 C32 O4 Zn1 170.2(3)
O1 Zn1 O4 C32 -166.3(4)
O7 Zn1 O4 C32 -65.0(4)
N6 Zn1 O4 C32 93.7(5)
N5 Zn1 O4 C32 29.6(4)
C62 C61 O7 Zn1 -85.4(7)
O4 Zn1 O7 C61 -118.8(5)
O1 Zn1 O7 C61 -19.4(5)
N6 Zn1 O7 C61 72.2(5)
N5 Zn1 O7 C61 151.6(5)
